data_2022805
loop_
_publ_author_name
'McClements, Isobelle F.'
'Wiesler, Clara R.'
'Tanski, Joseph M.'

_publ_section_title
;
 Crystallographic and spectroscopic characterization of two
 1-phenyl-1H-imidazoles: 4-(1H-imidazol-1-yl)benzaldehyde and
 1-(4-methoxyphenyl)-1H-imidazole
;
_journal_coeditor_code JY2032
_journal_issue 7
_journal_name_full 'Acta Crystallographica Section E Crystallographic Communications'
_journal_page_first 678
_journal_page_last 681
_journal_paper_doi 10.1107/S2056989023005480
_journal_volume 79
_journal_year 2023
_chemical_formula_iupac 'C10 H10 N2 O'
_chemical_formula_moiety 'C10 H10 N2 O'
_chemical_formula_sum 'C10 H10 N2 O'
_chemical_formula_weight 174.20
_chemical_name_systematic
;
1-(4-Methoxyphenyl)-1<i>H</i>-imidazole
;
_space_group_crystal_system monoclinic
_space_group_IT_number 14
_space_group_name_Hall '-P 2ybc'
_space_group_name_H-M_alt 'P 1 21/c 1'
_atom_sites_solution_hydrogens geom
_atom_sites_solution_primary dual
_atom_sites_solution_secondary difmap
_cell_angle_alpha 90
_cell_angle_beta 94.448(2)
_cell_angle_gamma 90
_cell_formula_units_Z 4
_cell_length_a 8.5663(12)
_cell_length_b 11.2143(16)
_cell_length_c 9.1635(13)
_cell_measurement_reflns_used 8588
_cell_measurement_temperature 125.(2)
_cell_measurement_theta_max 30.4340
_cell_measurement_theta_min 2.3847
_cell_volume 877.6(2)
_computing_cell_refinement
;
SAINT (Bruker, 2013)
;
_computing_data_collection
;
APEX3 (Bruker, 2013)
;
_computing_data_reduction
;
SAINT (Bruker, 2013)
;
_computing_molecular_graphics
;
SHELXTL2014 (Sheldrick, 2008)
;
_computing_publication_material
;
SHELXTL2014 (Sheldrick, 2008), OLEX2 (Dolomanov <i>et al.</i>,
2009), and
Mercury (Macrae <i>et al.</i>,  2020)
;
_computing_structure_refinement
;
SHELXL2017 (Sheldrick, 2015b)
;
_computing_structure_solution
;
SHELXT2018 (Sheldrick, 2015a)
;
_diffrn_ambient_temperature 125.(2)
_diffrn_detector_area_resol_mean 8.3333
_diffrn_measured_fraction_theta_full 0.995
_diffrn_measured_fraction_theta_max 0.995
_diffrn_measurement_device 'three-circle diffractometer'
_diffrn_measurement_device_type 'Bruker APEXII CCD'
_diffrn_measurement_method '\f and \w scans'
_diffrn_radiation_monochromator graphite
_diffrn_radiation_probe x-ray
_diffrn_radiation_type MoK\a
_diffrn_radiation_wavelength 0.71073
_diffrn_reflns_av_R_equivalents 0.0312
_diffrn_reflns_av_unetI/netI 0.0154
_diffrn_reflns_limit_h_max 12
_diffrn_reflns_limit_h_min -12
_diffrn_reflns_limit_k_max 15
_diffrn_reflns_limit_k_min -16
_diffrn_reflns_limit_l_max 13
_diffrn_reflns_limit_l_min -13
_diffrn_reflns_number 21397
_diffrn_reflns_theta_full 25.24
_diffrn_reflns_theta_max 30.56
_diffrn_reflns_theta_min 2.38
_diffrn_source 'sealed X-ray tube'
_diffrn_source_current 30.0
_diffrn_source_power 1.50
_diffrn_source_voltage 50
_exptl_absorpt_coefficient_mu 0.088
_exptl_absorpt_correction_T_max 0.99
_exptl_absorpt_correction_T_min 0.92
_exptl_absorpt_correction_type multi-scan
_exptl_absorpt_process_details
;
(SADABS; Bruker, 2016)
;
_exptl_crystal_colour colourless
_exptl_crystal_density_diffrn 1.318
_exptl_crystal_density_method 'not measured'
_exptl_crystal_description plate
_exptl_crystal_F_000 368
_exptl_crystal_size_max 0.400
_exptl_crystal_size_mid 0.250
_exptl_crystal_size_min 0.150
_refine_diff_density_max 0.351
_refine_diff_density_min -0.294
_refine_ls_extinction_method none
_refine_ls_goodness_of_fit_ref 1.037
_refine_ls_hydrogen_treatment constr
_refine_ls_matrix_type full
_refine_ls_number_parameters 119
_refine_ls_number_reflns 2678
_refine_ls_number_restraints 0
_refine_ls_restrained_S_all 1.037
_refine_ls_R_factor_all 0.0459
_refine_ls_R_factor_gt 0.0403
_refine_ls_shift/su_max 0.000
_refine_ls_shift/su_mean 0.000
_refine_ls_structure_factor_coef Fsqd
_refine_ls_weighting_details 'w=1/[\s^2^(Fo^2^)+(0.0687P)^2^+0.1966P] where P=(Fo^2^+2Fc^2^)/3'
_refine_ls_weighting_scheme calc
_refine_ls_wR_factor_gt 0.1119
_refine_ls_wR_factor_ref 0.1185
_reflns_number_gt 2332
_reflns_number_total 2678
_reflns_threshold_expression 'I > 2\s(I)'
_cod_data_source_file jy2032sup1.cif
_cod_data_source_block II
_cod_database_code 2022805

loop_
_space_group_symop_operation_xyz
'x, y, z'
'-x, y+1/2, -z+1/2'
'-x, -y, -z'
'x, -y-1/2, z-1/2'

loop_
_atom_site_type_symbol
_atom_site_label
_atom_site_fract_x
_atom_site_fract_y
_atom_site_fract_z
_atom_site_U_iso_or_equiv
_atom_site_adp_type
_atom_site_calc_flag
_atom_site_occupancy
_atom_site_disorder_assembly
_atom_site_disorder_group
N N1 0.50111(8) 0.64826(6) 0.27442(7) 0.01696(16) Uani d 1 . .
N N2 0.35189(9) 0.60120(7) 0.07295(8) 0.02110(17) Uani d 1 . .
O O1 0.98420(8) 0.63969(6) 0.71768(7) 0.02769(18) Uani d 1 . .
C C1 1.02429(11) 0.53203(10) 0.79493(10) 0.0289(2) Uani d 1 . .
H H1A 1.108753 0.547969 0.87077 0.043 Uiso calc 1 . .
H H1B 1.059244 0.472373 0.726426 0.043 Uiso calc 1 . .
H H1C 0.932403 0.501862 0.840608 0.043 Uiso calc 1 . .
C C2 0.86571(10) 0.63397(8) 0.60922(9) 0.02084(18) Uani d 1 . .
C C3 0.81994(11) 0.74301(8) 0.54587(10) 0.02479(19) Uani d 1 . .
H H3A 0.870761 0.814315 0.579384 0.03 Uiso calc 1 . .
C C4 0.70105(11) 0.74809(8) 0.43457(9) 0.02198(18) Uani d 1 . .
H H4A 0.670793 0.822403 0.391376 0.026 Uiso calc 1 . .
C C5 0.62626(10) 0.64337(7) 0.38651(9) 0.01708(17) Uani d 1 . .
C C6 0.67205(10) 0.53468(7) 0.44827(9) 0.01901(17) Uani d 1 . .
H H6A 0.621215 0.463503 0.414318 0.023 Uiso calc 1 . .
C C7 0.79220(10) 0.52919(8) 0.55986(9) 0.02071(18) Uani d 1 . .
H H7A 0.823565 0.454653 0.601777 0.025 Uiso calc 1 . .
C C8 0.37965(10) 0.72974(7) 0.26290(9) 0.01978(18) Uani d 1 . .
H H8A 0.362414 0.793692 0.327719 0.024 Uiso calc 1 . .
C C9 0.28976(10) 0.69928(8) 0.13921(9) 0.02107(18) Uani d 1 . .
H H9A 0.197198 0.739844 0.10349 0.025 Uiso calc 1 . .
C C10 0.47846(10) 0.57358(7) 0.15758(9) 0.01911(18) Uani d 1 . .
H H10A 0.545959 0.509019 0.139087 0.023 Uiso calc 1 . .

loop_
_atom_site_aniso_label
_atom_site_aniso_U_11
_atom_site_aniso_U_22
_atom_site_aniso_U_33
_atom_site_aniso_U_12
_atom_site_aniso_U_13
_atom_site_aniso_U_23
N1 0.0198(3) 0.0156(3) 0.0153(3) 0.0015(2) 0.0003(2) -0.0014(2)
N2 0.0226(4) 0.0219(4) 0.0183(3) 0.0020(3) -0.0011(3) -0.0016(3)
O1 0.0249(3) 0.0327(4) 0.0239(3) -0.0069(3) -0.0077(3) 0.0039(3)
C1 0.0249(4) 0.0389(5) 0.0222(4) -0.0024(4) -0.0028(3) 0.0082(4)
C2 0.0194(4) 0.0251(4) 0.0178(4) -0.0035(3) 0.0003(3) 0.0010(3)
C3 0.0271(4) 0.0204(4) 0.0260(4) -0.0055(3) -0.0037(3) -0.0010(3)
C4 0.0264(4) 0.0162(4) 0.0228(4) -0.0015(3) -0.0013(3) 0.0004(3)
C5 0.0188(4) 0.0176(4) 0.0148(3) -0.0004(3) 0.0009(3) -0.0006(3)
C6 0.0205(4) 0.0167(4) 0.0195(4) -0.0014(3) -0.0001(3) -0.0001(3)
C7 0.0214(4) 0.0205(4) 0.0200(4) -0.0013(3) -0.0001(3) 0.0031(3)
C8 0.0231(4) 0.0166(4) 0.0197(4) 0.0034(3) 0.0024(3) -0.0010(3)
C9 0.0211(4) 0.0209(4) 0.0211(4) 0.0037(3) 0.0005(3) 0.0011(3)
C10 0.0221(4) 0.0181(4) 0.0170(3) 0.0018(3) 0.0004(3) -0.0031(3)

loop_
_atom_type_symbol
_atom_type_description
_atom_type_scat_dispersion_real
_atom_type_scat_dispersion_imag
_atom_type_scat_source
C C 0.0033 0.0016 'International Tables Vol C Tables 4.2.6.8 and 6.1.1.4'
H H 0.0000 0.0000 'International Tables Vol C Tables 4.2.6.8 and 6.1.1.4'
N N 0.0061 0.0033 'International Tables Vol C Tables 4.2.6.8 and 6.1.1.4'
O O 0.0106 0.0060 'International Tables Vol C Tables 4.2.6.8 and 6.1.1.4'

loop_
_geom_angle_atom_site_label_1
_geom_angle_atom_site_label_2
_geom_angle_atom_site_label_3
_geom_angle_site_symmetry_1
_geom_angle_site_symmetry_3
_geom_angle
_geom_angle_publ_flag
C10 N1 C8 . . 106.62(7) ?
C10 N1 C5 . . 126.57(7) ?
C8 N1 C5 . . 126.81(7) ?
C10 N2 C9 . . 104.78(7) ?
C2 O1 C1 . . 117.23(7) ?
O1 C1 H1A . . 109.5 ?
O1 C1 H1B . . 109.5 ?
H1A C1 H1B . . 109.5 ?
O1 C1 H1C . . 109.5 ?
H1A C1 H1C . . 109.5 ?
H1B C1 H1C . . 109.5 ?
O1 C2 C7 . . 124.61(8) ?
O1 C2 C3 . . 115.48(8) ?
C7 C2 C3 . . 119.91(8) ?
C4 C3 C2 . . 120.57(8) ?
C4 C3 H3A . . 119.7 ?
C2 C3 H3A . . 119.7 ?
C3 C4 C5 . . 119.47(8) ?
C3 C4 H4A . . 120.3 ?
C5 C4 H4A . . 120.3 ?
C6 C5 C4 . . 120.21(8) ?
C6 C5 N1 . . 120.01(7) ?
C4 C5 N1 . . 119.78(7) ?
C5 C6 C7 . . 120.46(7) ?
C5 C6 H6A . . 119.8 ?
C7 C6 H6A . . 119.8 ?
C2 C7 C6 . . 119.38(8) ?
C2 C7 H7A . . 120.3 ?
C6 C7 H7A . . 120.3 ?
C9 C8 N1 . . 105.73(7) ?
C9 C8 H8A . . 127.1 ?
N1 C8 H8A . . 127.1 ?
C8 C9 N2 . . 110.64(7) ?
C8 C9 H9A . . 124.7 ?
N2 C9 H9A . . 124.7 ?
N2 C10 N1 . . 112.23(7) ?
N2 C10 H10A . . 123.9 ?
N1 C10 H10A . . 123.9 ?

loop_
_geom_bond_atom_site_label_1
_geom_bond_atom_site_label_2
_geom_bond_site_symmetry_2
_geom_bond_distance
_geom_bond_publ_flag
N1 C10 . 1.3612(10) ?
N1 C8 . 1.3827(10) ?
N1 C5 . 1.4271(10) ?
N2 C10 . 1.3200(10) ?
N2 C9 . 1.3828(11) ?
O1 C2 . 1.3658(10) ?
O1 C1 . 1.4279(12) ?
C1 H1A . 0.9800 ?
C1 H1B . 0.9800 ?
C1 H1C . 0.9800 ?
C2 C7 . 1.3920(12) ?
C2 C3 . 1.3967(12) ?
C3 C4 . 1.3854(12) ?
C3 H3A . 0.9500 ?
C4 C5 . 1.3928(11) ?
C4 H4A . 0.9500 ?
C5 C6 . 1.3876(11) ?
C6 C7 . 1.3947(11) ?
C6 H6A . 0.9500 ?
C7 H7A . 0.9500 ?
C8 C9 . 1.3634(11) ?
C8 H8A . 0.9500 ?
C9 H9A . 0.9500 ?
C10 H10A . 0.9500 ?

loop_
_geom_hbond_atom_site_label_D
_geom_hbond_atom_site_label_H
_geom_hbond_atom_site_label_A
_geom_hbond_site_symmetry_A
_geom_hbond_distance_DH
_geom_hbond_distance_HA
_geom_hbond_distance_DA
_geom_hbond_angle_DHA
_geom_hbond_publ_flag
C8 H8A N2 4_576 0.95 2.55 3.4391(11) 156.8 y
C9 H9A O1 4_475 0.95 2.56 3.3048(11) 135.6 y
C10 H10A N2 3_665 0.95 2.52 3.3004(11) 139.9 y

loop_
_geom_torsion_atom_site_label_1
_geom_torsion_atom_site_label_2
_geom_torsion_atom_site_label_3
_geom_torsion_atom_site_label_4
_geom_torsion_site_symmetry_1
_geom_torsion_site_symmetry_2
_geom_torsion_site_symmetry_3
_geom_torsion_site_symmetry_4
_geom_torsion
_geom_torsion_publ_flag
C1 O1 C2 C7 . . . . -6.43(13) ?
C1 O1 C2 C3 . . . . 174.10(8) ?
O1 C2 C3 C4 . . . . 179.87(8) ?
C7 C2 C3 C4 . . . . 0.38(14) ?
C2 C3 C4 C5 . . . . 0.41(14) ?
C3 C4 C5 C6 . . . . -0.91(13) ?
C3 C4 C5 N1 . . . . 178.46(7) ?
C10 N1 C5 C6 . . . . -44.15(12) ?
C8 N1 C5 C6 . . . . 136.07(9) ?
C10 N1 C5 C4 . . . . 136.49(9) ?
C8 N1 C5 C4 . . . . -43.30(12) ?
C4 C5 C6 C7 . . . . 0.61(13) ?
N1 C5 C6 C7 . . . . -178.75(7) ?
O1 C2 C7 C6 . . . . 179.88(8) ?
C3 C2 C7 C6 . . . . -0.68(13) ?
C5 C6 C7 C2 . . . . 0.19(13) ?
C10 N1 C8 C9 . . . . 0.16(9) ?
C5 N1 C8 C9 . . . . 179.98(7) ?
N1 C8 C9 N2 . . . . -0.15(10) ?
C10 N2 C9 C8 . . . . 0.07(10) ?
C9 N2 C10 N1 . . . . 0.03(10) ?
C8 N1 C10 N2 . . . . -0.12(10) ?
C5 N1 C10 N2 . . . . -179.94(7) ?

_cod_database_fobs_code 2022805
